data_7156596
loop_
_publ_author_name
'Xiao, Jun-An'
'Cheng, Xiu-Liang'
'Li, Yu-Chun'
'He, Yi-Miao'
'Li, Jin-Lian'
'Liu, Zhi-Ping'
'Xia, Peng-Ju'
'Su, Wei'
'Yang, Hua'

_publ_section_title
;
 Palladium-catalysed ring-opening [3 + 2]-annulation of
 spirovinylcyclopropyl oxindole to diastereoselectively access
 spirooxindoles.
;
_journal_issue 1
_journal_name_full 'Organic &amp; biomolecular chemistry'
_journal_page_first 103
_journal_page_last 107
_journal_paper_doi 10.1039/c8ob02859a
_journal_volume 17
_journal_year 2018
_chemical_formula_sum 'C2.53 H2.27 N0.13 O0.13'
_chemical_formula_weight 36.71
_space_group_IT_number 61
_space_group_name_Hall '-P 2ac 2ab'
_space_group_name_H-M_alt 'P b c a'
_symmetry_cell_setting orthorhombic
_symmetry_space_group_name_Hall '-P 2ac 2ab'
_symmetry_space_group_name_H-M 'P b c a'
_atom_sites_solution_hydrogens geom
_atom_sites_solution_primary direct
_atom_sites_solution_secondary difmap
_audit_block_doi 10.5517/ccdc.csd.cc20bmjj
_audit_creation_method SHELXL-97
_audit_update_record
;
2018-07-22 deposited with the CCDC.
2018-11-29 downloaded from the CCDC.
;
_cell_angle_alpha 90.00
_cell_angle_beta 90.00
_cell_angle_gamma 90.00
_cell_formula_units_Z 60
_cell_length_a 16.7527(11)
_cell_length_b 9.2802(6)
_cell_length_c 19.4280(11)
_cell_measurement_reflns_used 3460
_cell_measurement_temperature 293(2)
_cell_measurement_theta_max 27.53
_cell_measurement_theta_min 3.21
_cell_volume 3020.4(3)
_computing_structure_refinement 'SHELXL-97 (Sheldrick, 1997)'
_computing_structure_solution 'SHELXS-97 (Sheldrick, 1990)'
_diffrn_ambient_temperature 293(2)
_diffrn_measured_fraction_theta_full 0.997
_diffrn_measured_fraction_theta_max 0.997
_diffrn_measurement_device_type 'CCD area detector'
_diffrn_measurement_method 'phi and omega scans'
_diffrn_radiation_monochromator graphite
_diffrn_radiation_source 'fine-focus sealed tube'
_diffrn_radiation_type MoK\a
_diffrn_radiation_wavelength 0.71073
_diffrn_reflns_av_R_equivalents 0.0401
_diffrn_reflns_av_sigmaI/netI 0.0202
_diffrn_reflns_limit_h_max 21
_diffrn_reflns_limit_h_min -21
_diffrn_reflns_limit_k_max 12
_diffrn_reflns_limit_k_min -11
_diffrn_reflns_limit_l_max 25
_diffrn_reflns_limit_l_min -24
_diffrn_reflns_number 44597
_diffrn_reflns_theta_full 27.53
_diffrn_reflns_theta_max 27.53
_diffrn_reflns_theta_min 3.21
_exptl_absorpt_coefficient_mu 0.074
_exptl_crystal_colour colorless
_exptl_crystal_density_diffrn 1.211
_exptl_crystal_density_method 'not measured'
_exptl_crystal_description bar
_exptl_crystal_F_000 1168
_exptl_crystal_size_max 0.3
_exptl_crystal_size_mid 0.2
_exptl_crystal_size_min 0.2
_refine_diff_density_max 0.171
_refine_diff_density_min -0.193
_refine_diff_density_rms 0.039
_refine_ls_extinction_method none
_refine_ls_goodness_of_fit_ref 1.007
_refine_ls_hydrogen_treatment mixed
_refine_ls_matrix_type full
_refine_ls_number_parameters 198
_refine_ls_number_reflns 3460
_refine_ls_number_restraints 2
_refine_ls_restrained_S_all 1.007
_refine_ls_R_factor_all 0.0748
_refine_ls_R_factor_gt 0.0534
_refine_ls_shift/su_max 0.002
_refine_ls_shift/su_mean 0.000
_refine_ls_structure_factor_coef Fsqd
_refine_ls_weighting_details 'calc w=1/[\s^2^(Fo^2^)+(0.0725P)^2^+0.6320P] where P=(Fo^2^+2Fc^2^)/3'
_refine_ls_weighting_scheme calc
_refine_ls_wR_factor_gt 0.1286
_refine_ls_wR_factor_ref 0.1428
_reflns_number_gt 2552
_reflns_number_total 3460
_reflns_threshold_expression >2sigma(I)
_cod_data_source_file c8ob02859a2.cif
_cod_data_source_block ja
_cod_depositor_comments
;
The following automatic conversions were performed:

'_symmetry_cell_setting' value 'Orthorhombic' changed to
'orthorhombic' according to
/home/data/users/saulius/crontab/automatic-downloads/rss-feeds/RSC/lib/dictionaries/cif_core.dic
dictionary named 'cif_core.dic' version 2.4.2 from 2011-04-26.

Automatic conversion script
Id: cif_fix_values 4973 2017-02-22 13:04:09Z antanas 

 Adding full bibliography for 7156596--7156597.cif.
;
_cod_original_sg_symbol_H-M Pbca
_cod_database_code 7156596

loop_
_symmetry_equiv_pos_as_xyz
'x, y, z'
'-x+1/2, -y, z+1/2'
'-x, y+1/2, -z+1/2'
'x+1/2, -y+1/2, -z'
'-x, -y, -z'
'x-1/2, y, -z-1/2'
'x, -y-1/2, z-1/2'
'-x-1/2, y-1/2, z'

loop_
_atom_site_label
_atom_site_type_symbol
_atom_site_fract_x
_atom_site_fract_y
_atom_site_fract_z
_atom_site_U_iso_or_equiv
_atom_site_adp_type
_atom_site_occupancy
_atom_site_symmetry_multiplicity
_atom_site_calc_flag
_atom_site_refinement_flags
N1 N 0.11960(7) 0.67978(13) 0.26288(6) 0.0472(3) Uani 1 1 d .
O1 O 0.05338(7) 0.78896(13) 0.17330(6) 0.0664(3) Uani 1 1 d .
C19 C 0.19787(8) 0.67609(15) 0.28878(7) 0.0443(3) Uani 1 1 d .
C18 C 0.01666(8) 0.69728(16) 0.35471(7) 0.0449(3) Uani 1 1 d .
C17 C 0.19805(8) 0.80835(14) 0.18814(7) 0.0446(3) Uani 1 1 d .
C16 C 0.11496(8) 0.76177(16) 0.20438(7) 0.0471(3) Uani 1 1 d .
C15 C 0.22709(10) 0.81017(16) 0.11233(8) 0.0527(4) Uani 1 1 d .
H15A H 0.2834 0.7845 0.1060 0.063 Uiso 1 1 calc R
C14 C 0.24772(9) 0.75340(14) 0.24483(7) 0.0437(3) Uani 1 1 d .
C13 C 0.05091(9) 0.61299(17) 0.29531(8) 0.0522(4) Uani 1 1 d .
H13A H 0.0662 0.5182 0.3117 0.063 Uiso 1 1 calc R
H13B H 0.0096 0.6000 0.2609 0.063 Uiso 1 1 calc R
C12 C 0.21343(11) 0.94699(16) 0.15012(8) 0.0614(4) Uani 1 1 d .
H12A H 0.1675 1.0044 0.1370 0.074 Uiso 1 1 calc R
H12B H 0.2600 1.0026 0.1634 0.074 Uiso 1 1 calc R
C11 C 0.01116(10) 0.84579(17) 0.35262(8) 0.0572(4) Uani 1 1 d .
H11A H 0.0331 0.8953 0.3155 0.069 Uiso 1 1 calc R
C10 C 0.32768(9) 0.76428(17) 0.25974(9) 0.0568(4) Uani 1 1 d .
H10A H 0.3616 0.8155 0.2308 0.068 Uiso 1 1 calc R
C9 C 0.22608(10) 0.6089(2) 0.34685(8) 0.0616(4) Uani 1 1 d .
H9A H 0.1923 0.5571 0.3757 0.074 Uiso 1 1 calc R
C8 C 0.35699(10) 0.6980(2) 0.31830(10) 0.0727(5) Uani 1 1 d .
H8A H 0.4109 0.7052 0.3290 0.087 Uiso 1 1 calc R
C7 C -0.01466(10) 0.6268(2) 0.41071(9) 0.0640(4) Uani 1 1 d .
H7A H -0.0113 0.5269 0.4134 0.077 Uiso 1 1 calc R
C6 C 0.17449(13) 0.76698(19) 0.05548(8) 0.0661(5) Uani 1 1 d .
H6A H 0.1216 0.7971 0.0570 0.079 Uiso 1 1 calc R
C5 C -0.02598(11) 0.9218(2) 0.40414(10) 0.0726(5) Uani 1 1 d .
H5A H -0.0298 1.0216 0.4014 0.087 Uiso 1 1 calc R
C4 C 0.30676(11) 0.6216(2) 0.36077(10) 0.0749(5) Uani 1 1 d .
H4A H 0.3275 0.5773 0.3998 0.090 Uiso 1 1 calc R
C3 C -0.05714(12) 0.8505(3) 0.45925(11) 0.0824(6) Uani 1 1 d .
H3A H -0.0824 0.9017 0.4942 0.099 Uiso 1 1 calc R
C2 C -0.05131(13) 0.7034(3) 0.46318(10) 0.0837(6) Uani 1 1 d .
H2A H -0.0720 0.6549 0.5011 0.100 Uiso 1 1 calc R
C1 C 0.1969(2) 0.6900(3) 0.00353(12) 0.0979(8) Uani 1 1 d D
H1A H 0.1592(13) 0.671(3) -0.0320(11) 0.117(8) Uiso 1 1 d D
H2C H 0.2516(12) 0.659(3) 0.0032(13) 0.112(9) Uiso 1 1 d D

loop_
_atom_site_aniso_label
_atom_site_aniso_U_11
_atom_site_aniso_U_22
_atom_site_aniso_U_33
_atom_site_aniso_U_23
_atom_site_aniso_U_13
_atom_site_aniso_U_12
N1 0.0394(6) 0.0521(7) 0.0500(7) -0.0012(5) 0.0035(5) -0.0042(5)
O1 0.0470(6) 0.0819(9) 0.0703(7) 0.0075(6) -0.0093(5) 0.0040(5)
C19 0.0410(7) 0.0446(7) 0.0473(7) -0.0086(6) 0.0011(6) 0.0010(6)
C18 0.0338(6) 0.0516(8) 0.0492(8) 0.0003(6) -0.0027(6) -0.0066(6)
C17 0.0463(7) 0.0383(7) 0.0492(8) -0.0053(6) 0.0040(6) -0.0023(6)
C16 0.0432(7) 0.0485(8) 0.0497(8) -0.0075(6) 0.0008(6) 0.0016(6)
C15 0.0608(9) 0.0455(8) 0.0518(8) 0.0021(6) 0.0096(7) -0.0068(7)
C14 0.0433(7) 0.0386(6) 0.0491(7) -0.0122(6) 0.0035(6) -0.0009(6)
C13 0.0447(8) 0.0506(8) 0.0611(9) -0.0051(7) 0.0074(7) -0.0103(6)
C12 0.0731(11) 0.0397(8) 0.0716(10) 0.0011(7) 0.0004(8) -0.0067(7)
C11 0.0653(10) 0.0528(9) 0.0535(9) -0.0020(7) 0.0003(7) -0.0028(7)
C10 0.0416(8) 0.0588(9) 0.0700(10) -0.0123(8) 0.0036(7) -0.0051(7)
C9 0.0601(10) 0.0711(11) 0.0535(9) 0.0055(8) -0.0014(7) -0.0004(8)
C8 0.0440(9) 0.0852(13) 0.0889(13) -0.0140(11) -0.0159(9) 0.0049(9)
C7 0.0589(10) 0.0650(10) 0.0682(10) 0.0103(8) 0.0088(8) -0.0097(8)
C6 0.0850(13) 0.0622(10) 0.0511(9) 0.0052(8) 0.0003(8) -0.0084(9)
C5 0.0764(12) 0.0652(11) 0.0761(12) -0.0178(9) -0.0013(10) 0.0064(9)
C4 0.0636(11) 0.0917(14) 0.0693(11) 0.0045(10) -0.0174(9) 0.0098(10)
C3 0.0719(12) 0.1038(17) 0.0714(12) -0.0284(12) 0.0141(10) -0.0014(11)
C2 0.0785(13) 0.1131(18) 0.0594(11) 0.0061(11) 0.0224(10) -0.0157(12)
C1 0.127(2) 0.1056(18) 0.0608(12) -0.0150(12) -0.0006(14) -0.0161(17)

loop_
_atom_type_symbol
_atom_type_description
_atom_type_scat_dispersion_real
_atom_type_scat_dispersion_imag
_atom_type_scat_source
C C 0.0033 0.0016 'International Tables Vol C Tables 4.2.6.8 and 6.1.1.4'
H H 0.0000 0.0000 'International Tables Vol C Tables 4.2.6.8 and 6.1.1.4'
N N 0.0061 0.0033 'International Tables Vol C Tables 4.2.6.8 and 6.1.1.4'
O O 0.0106 0.0060 'International Tables Vol C Tables 4.2.6.8 and 6.1.1.4'

loop_
_geom_angle_atom_site_label_1
_geom_angle_atom_site_label_2
_geom_angle_atom_site_label_3
_geom_angle
C16 N1 C19 111.32(11)
C16 N1 C13 123.55(12)
C19 N1 C13 125.05(12)
C9 C19 C14 122.08(14)
C9 C19 N1 128.80(14)
C14 C19 N1 109.11(12)
C7 C18 C11 118.22(14)
C7 C18 C13 120.30(14)
C11 C18 C13 121.35(13)
C14 C17 C16 105.60(12)
C14 C17 C12 124.50(13)
C16 C17 C12 120.75(13)
C14 C17 C15 122.48(12)
C16 C17 C15 119.79(12)
C12 C17 C15 58.08(10)
O1 C16 N1 124.94(14)
O1 C16 C17 128.59(14)
N1 C16 C17 106.47(12)
C6 C15 C12 120.85(15)
C6 C15 C17 121.53(14)
C12 C15 C17 59.43(10)
C10 C14 C19 119.54(14)
C10 C14 C17 133.11(14)
C19 C14 C17 107.35(12)
N1 C13 C18 114.37(12)
C15 C12 C17 62.49(10)
C5 C11 C18 121.38(16)
C14 C10 C8 119.12(16)
C19 C9 C4 117.29(16)
C4 C8 C10 120.36(16)
C18 C7 C2 120.49(17)
C1 C6 C15 124.3(2)
C3 C5 C11 119.82(19)
C8 C4 C9 121.61(17)
C5 C3 C2 119.98(18)
C3 C2 C7 120.09(18)

loop_
_geom_bond_atom_site_label_1
_geom_bond_atom_site_label_2
_geom_bond_distance
N1 C16 1.3700(19)
N1 C19 1.4050(18)
N1 C13 1.4509(17)
O1 C16 1.2216(18)
C19 C9 1.373(2)
C19 C14 1.393(2)
C18 C7 1.374(2)
C18 C11 1.382(2)
C18 C13 1.508(2)
C17 C14 1.472(2)
C17 C16 1.491(2)
C17 C12 1.506(2)
C17 C15 1.551(2)
C15 C6 1.469(2)
C15 C12 1.484(2)
C14 C10 1.374(2)
C11 C5 1.373(2)
C10 C8 1.383(3)
C9 C4 1.383(2)
C8 C4 1.376(3)
C7 C2 1.386(3)
C6 C1 1.292(3)
C5 C3 1.362(3)
C3 C2 1.371(3)
